data_7037987
loop_
_publ_author_name
'Maria, Leonor'
'Soares, Marina'
'Santos, Isabel C.'
'Sousa, V\^ania R'
'Mora, Elsa'
'Mar\,calo, Joaquim'
'Luzyanin, Konstantin V.'

_publ_section_title
;
 A novel samarium(ii) complex bearing a dianionic bis(phenolate) cyclam
 ligand: synthesis, structure and electron-transfer reactions.
;
_journal_issue 9
_journal_name_full 'Dalton transactions (Cambridge, England : 2003)'
_journal_page_first 3778
_journal_page_last 3790
_journal_paper_doi 10.1039/c5dt04647e
_journal_volume 45
_journal_year 2016
_chemical_formula_moiety 'C84 H140 N8 O5 Sm2, 3(C4 H8 O)'
_chemical_formula_sum 'C96 H164 N8 O8 Sm2'
_chemical_formula_weight 1859.05
_chemical_name_systematic
;
 ?
;
_space_group_IT_number 15
_symmetry_cell_setting monoclinic
_symmetry_space_group_name_Hall '-C 2yc'
_symmetry_space_group_name_H-M 'C 1 2/c 1'
_atom_sites_solution_hydrogens geom
_atom_sites_solution_primary direct
_atom_sites_solution_secondary difmap
_audit_creation_method SHELXL-97
_audit_update_record
;
2015-11-24 deposited with the CCDC.
2016-01-14 downloaded from the CCDC.
;
_cell_angle_alpha 90.00
_cell_angle_beta 97.093(2)
_cell_angle_gamma 90.00
_cell_formula_units_Z 4
_cell_length_a 20.7329(14)
_cell_length_b 30.8997(19)
_cell_length_c 15.2338(10)
_cell_measurement_reflns_used 2785
_cell_measurement_temperature 150(2)
_cell_measurement_theta_max 21.44
_cell_measurement_theta_min 2.65
_cell_volume 9684.7(11)
_computing_cell_refinement 'Bruker SAINT'
_computing_data_collection 'Bruker APEX2'
_computing_data_reduction 'Bruker SAINT'
_computing_structure_refinement 'SHELXL-97 (Sheldrick, 2008)'
_computing_structure_solution 'SIR97 (Altomare et al, 1999)'
_diffrn_ambient_temperature 150(2)
_diffrn_measured_fraction_theta_full 0.990
_diffrn_measured_fraction_theta_max 0.990
_diffrn_measurement_device_type 'Bruker APEX-II CCD'
_diffrn_measurement_method '\f and \w scans'
_diffrn_radiation_monochromator graphite
_diffrn_radiation_source 'fine-focus sealed tube'
_diffrn_radiation_type MoK\a
_diffrn_radiation_wavelength 0.71073
_diffrn_reflns_av_R_equivalents 0.0907
_diffrn_reflns_av_sigmaI/netI 0.1283
_diffrn_reflns_limit_h_max 23
_diffrn_reflns_limit_h_min -24
_diffrn_reflns_limit_k_max 36
_diffrn_reflns_limit_k_min -24
_diffrn_reflns_limit_l_max 18
_diffrn_reflns_limit_l_min -17
_diffrn_reflns_number 23205
_diffrn_reflns_theta_full 25.03
_diffrn_reflns_theta_max 25.03
_diffrn_reflns_theta_min 2.96
_exptl_absorpt_coefficient_mu 1.257
_exptl_absorpt_correction_T_max 0.9515
_exptl_absorpt_correction_T_min 0.7695
_exptl_absorpt_correction_type multi-scan
_exptl_absorpt_process_details '(SADABS; Sheldrick, 2004)'
_exptl_crystal_colour colourless
_exptl_crystal_density_diffrn 1.275
_exptl_crystal_density_method 'not measured'
_exptl_crystal_description plate
_exptl_crystal_F_000 3936
_exptl_crystal_size_max 0.22
_exptl_crystal_size_mid 0.16
_exptl_crystal_size_min 0.04
_refine_diff_density_max 1.339
_refine_diff_density_min -0.905
_refine_diff_density_rms 0.123
_refine_ls_extinction_method none
_refine_ls_goodness_of_fit_ref 0.894
_refine_ls_hydrogen_treatment mixed
_refine_ls_matrix_type full
_refine_ls_number_parameters 529
_refine_ls_number_reflns 8482
_refine_ls_number_restraints 18
_refine_ls_restrained_S_all 0.904
_refine_ls_R_factor_all 0.1164
_refine_ls_R_factor_gt 0.0510
_refine_ls_shift/su_max 0.004
_refine_ls_shift/su_mean 0.000
_refine_ls_structure_factor_coef Fsqd
_refine_ls_weighting_details 'calc w=1/[\s^2^(Fo^2^)+(0.0424P)^2^+0.0000P] where P=(Fo^2^+2Fc^2^)/3'
_refine_ls_weighting_scheme calc
_refine_ls_wR_factor_gt 0.0929
_refine_ls_wR_factor_ref 0.1064
_reflns_number_gt 5022
_reflns_number_total 8482
_reflns_threshold_expression >2sigma(I)
_cod_data_source_file c5dt04647e2.cif
_cod_data_source_block complex3
_cod_depositor_comments
;
The following automatic conversions were performed:

'_symmetry_cell_setting' value 'Monoclinic' changed to 'monoclinic'
according to
/usr/data/users/saulius/crontab/automatic-downloads/rss-feeds/RSC/lib/dictionaries/cif_core.dic
dictionary named 'cif_core.dic' version 2.4.2 from 2011-04-26.

Automatic conversion script
Id: cif_fix_values 4268 2015-11-12 08:31:59Z antanas 

 Adding full bibliography for 7037985--7037989.cif.
;
_cod_original_sg_symbol_H-M 'C2/c  '
_cod_database_code 7037987

loop_
_symmetry_equiv_pos_as_xyz
'x, y, z'
'-x, y, -z+1/2'
'x+1/2, y+1/2, z'
'-x+1/2, y+1/2, -z+1/2'
'-x, -y, -z'
'x, -y, z-1/2'
'-x+1/2, -y+1/2, -z'
'x+1/2, -y+1/2, z-1/2'

loop_
_atom_site_label
_atom_site_type_symbol
_atom_site_fract_x
_atom_site_fract_y
_atom_site_fract_z
_atom_site_U_iso_or_equiv
_atom_site_adp_type
_atom_site_occupancy
_atom_site_symmetry_multiplicity
_atom_site_calc_flag
_atom_site_refinement_flags
Sm1 Sm 0.475355(15) 0.212628(11) 0.379494(19) 0.02125(10) Uani 1 1 d .
O1 O 0.55098(18) 0.18209(13) 0.4759(2) 0.0246(10) Uani 1 1 d .
C21 C 0.6667(3) -0.0109(2) 0.4718(5) 0.053(2) Uani 1 1 d .
H21A H 0.6948 -0.0364 0.4817 0.079 Uiso 1 1 calc R
H21B H 0.6682 0.0000 0.4116 0.079 Uiso 1 1 calc R
H21C H 0.6220 -0.0189 0.4792 0.079 Uiso 1 1 calc R
O2 O 0.50067(17) 0.28162(13) 0.3950(2) 0.0232(10) Uani 1 1 d .
O3 O 0.5000 0.19932(18) 0.2500 0.0263(15) Uani 1 2 d S
N3 N 0.3639(2) 0.25287(16) 0.3306(3) 0.0229(12) Uani 1 1 d .
N2 N 0.3997(2) 0.22033(17) 0.5171(3) 0.0302(13) Uani 1 1 d .
N1 N 0.4382(2) 0.13011(17) 0.4130(3) 0.0302(13) Uani 1 1 d .
N4 N 0.3105(2) 0.13521(17) 0.2216(3) 0.0279(13) Uani 1 1 d .
O4 O 0.6961(3) 0.3355(2) 0.9049(4) 0.083(2) Uani 1 1 d .
C5 C 0.3330(3) 0.2677(2) 0.4083(4) 0.0278(15) Uani 1 1 d .
H5A H 0.2875 0.2761 0.3884 0.033 Uiso 1 1 calc R
H5B H 0.3562 0.2937 0.4337 0.033 Uiso 1 1 calc R
C4 C 0.3336(3) 0.2334(2) 0.4797(4) 0.0365(17) Uani 1 1 d .
H4A H 0.3104 0.2447 0.5280 0.044 Uiso 1 1 calc R
H4B H 0.3097 0.2077 0.4546 0.044 Uiso 1 1 calc R
C11 C 0.4307(3) 0.2570(2) 0.5700(4) 0.0433(19) Uani 1 1 d .
H11A H 0.4339 0.2821 0.5313 0.065 Uiso 1 1 calc R
H11B H 0.4744 0.2485 0.5965 0.065 Uiso 1 1 calc R
H11C H 0.4044 0.2646 0.6169 0.065 Uiso 1 1 calc R
C3 C 0.3955(3) 0.1851(2) 0.5838(4) 0.046(2) Uani 1 1 d .
H3A H 0.3632 0.1937 0.6234 0.055 Uiso 1 1 calc R
H3B H 0.4381 0.1826 0.6206 0.055 Uiso 1 1 calc R
C2 C 0.3767(3) 0.1408(2) 0.5457(4) 0.0406(18) Uani 1 1 d .
H2A H 0.3391 0.1441 0.4992 0.049 Uiso 1 1 calc R
H2B H 0.3626 0.1224 0.5930 0.049 Uiso 1 1 calc R
C1 C 0.4312(3) 0.1180(2) 0.5062(4) 0.0359(17) Uani 1 1 d .
H1A H 0.4727 0.1244 0.5435 0.043 Uiso 1 1 calc R
H1B H 0.4238 0.0864 0.5087 0.043 Uiso 1 1 calc R
C13 C 0.4965(3) 0.1080(2) 0.3850(4) 0.0288(16) Uani 1 1 d .
H13A H 0.5075 0.1226 0.3309 0.035 Uiso 1 1 calc R
H13B H 0.4842 0.0779 0.3687 0.035 Uiso 1 1 calc R
C14 C 0.5579(3) 0.10672(19) 0.4522(4) 0.0228(14) Uani 1 1 d .
C19 C 0.5807(3) 0.1446(2) 0.4968(4) 0.0262(15) Uani 1 1 d .
C18 C 0.6343(3) 0.1416(2) 0.5637(4) 0.0268(15) Uani 1 1 d .
C24 C 0.6557(3) 0.1807(2) 0.6242(4) 0.0278(16) Uani 1 1 d .
C26 C 0.6816(3) 0.2169(2) 0.5714(4) 0.0371(17) Uani 1 1 d .
H26A H 0.6948 0.2413 0.6107 0.056 Uiso 1 1 calc R
H26B H 0.6475 0.2264 0.5250 0.056 Uiso 1 1 calc R
H26C H 0.7191 0.2065 0.5442 0.056 Uiso 1 1 calc R
C27 C 0.5966(3) 0.1967(2) 0.6668(4) 0.0389(18) Uani 1 1 d .
H27A H 0.6096 0.2212 0.7061 0.058 Uiso 1 1 calc R
H27B H 0.5802 0.1732 0.7011 0.058 Uiso 1 1 calc R
H27C H 0.5624 0.2060 0.6205 0.058 Uiso 1 1 calc R
C25 C 0.7082(3) 0.1673(2) 0.6992(4) 0.0394(18) Uani 1 1 d .
H25A H 0.7479 0.1592 0.6742 0.059 Uiso 1 1 calc R
H25B H 0.6928 0.1425 0.7310 0.059 Uiso 1 1 calc R
H25C H 0.7176 0.1916 0.7401 0.059 Uiso 1 1 calc R
C17 C 0.6674(3) 0.1022(2) 0.5727(4) 0.0284(16) Uani 1 1 d .
H17 H 0.7053 0.1004 0.6145 0.034 Uiso 1 1 calc R
C16 C 0.6482(3) 0.0654(2) 0.5240(4) 0.0321(16) Uani 1 1 d .
C15 C 0.5921(3) 0.0684(2) 0.4653(4) 0.0276(16) Uani 1 1 d .
H15 H 0.5765 0.0435 0.4330 0.033 Uiso 1 1 calc R
C20 C 0.6901(3) 0.0238(2) 0.5376(4) 0.0391(18) Uani 1 1 d .
C22 C 0.7616(3) 0.0339(2) 0.5287(4) 0.0424(19) Uani 1 1 d .
H22A H 0.7881 0.0080 0.5431 0.064 Uiso 1 1 calc R
H22B H 0.7769 0.0573 0.5694 0.064 Uiso 1 1 calc R
H22C H 0.7655 0.0428 0.4678 0.064 Uiso 1 1 calc R
C23 C 0.6864(4) 0.0070(2) 0.6320(5) 0.059(2) Uani 1 1 d .
H23A H 0.6418 -0.0021 0.6375 0.089 Uiso 1 1 calc R
H23B H 0.6992 0.0301 0.6747 0.089 Uiso 1 1 calc R
H23C H 0.7159 -0.0177 0.6439 0.089 Uiso 1 1 calc R
C10 C 0.3796(3) 0.1130(2) 0.3571(4) 0.0363(18) Uani 1 1 d .
H10A H 0.3402 0.1246 0.3794 0.044 Uiso 1 1 calc R
H10B H 0.3788 0.0811 0.3627 0.044 Uiso 1 1 calc R
C9 C 0.3776(3) 0.1248(2) 0.2595(4) 0.0297(16) Uani 1 1 d .
H9A H 0.4061 0.1501 0.2534 0.036 Uiso 1 1 calc R
H9B H 0.3940 0.1002 0.2269 0.036 Uiso 1 1 calc R
C8 C 0.3046(3) 0.1686(2) 0.1528(4) 0.0290(16) Uani 1 1 d .
H8A H 0.2580 0.1738 0.1325 0.035 Uiso 1 1 calc R
H8B H 0.3254 0.1584 0.1016 0.035 Uiso 1 1 calc R
C7 C 0.3364(3) 0.2111(2) 0.1868(3) 0.0252(13) Uani 1 1 d .
H7A H 0.3842 0.2074 0.1944 0.030 Uiso 1 1 calc R
H7B H 0.3253 0.2339 0.1418 0.030 Uiso 1 1 calc R
C6 C 0.3154(3) 0.2257(2) 0.2734(4) 0.0270(16) Uani 1 1 d .
H6A H 0.2746 0.2424 0.2606 0.032 Uiso 1 1 calc R
H6B H 0.3055 0.1997 0.3074 0.032 Uiso 1 1 calc R
C12 C 0.2767(3) 0.0957(2) 0.1898(4) 0.0412(19) Uani 1 1 d .
H12A H 0.2321 0.1028 0.1647 0.062 Uiso 1 1 calc R
H12B H 0.2757 0.0755 0.2391 0.062 Uiso 1 1 calc R
H12C H 0.2996 0.0824 0.1441 0.062 Uiso 1 1 calc R
C28 C 0.3843(3) 0.2898(2) 0.2773(3) 0.0234(13) Uani 1 1 d .
H28A H 0.3454 0.3008 0.2397 0.028 Uiso 1 1 calc R
H28B H 0.4146 0.2786 0.2374 0.028 Uiso 1 1 calc R
C29 C 0.4168(3) 0.3276(2) 0.3293(4) 0.0280(16) Uani 1 1 d .
C34 C 0.4762(3) 0.32108(19) 0.3843(4) 0.0240(14) Uani 1 1 d .
C33 C 0.5056(3) 0.3583(2) 0.4272(4) 0.0275(15) Uani 1 1 d .
C39 C 0.5716(3) 0.3555(2) 0.4893(4) 0.0324(17) Uani 1 1 d .
C40 C 0.5930(3) 0.3986(2) 0.5302(4) 0.049(2) Uani 1 1 d .
H40A H 0.6325 0.3946 0.5719 0.074 Uiso 1 1 calc R
H40B H 0.5585 0.4104 0.5617 0.074 Uiso 1 1 calc R
H40C H 0.6019 0.4188 0.4835 0.074 Uiso 1 1 calc R
C42 C 0.5654(3) 0.3233(2) 0.5668(4) 0.0382(18) Uani 1 1 d .
H42A H 0.6061 0.3231 0.6071 0.057 Uiso 1 1 calc R
H42B H 0.5566 0.2941 0.5429 0.057 Uiso 1 1 calc R
H42C H 0.5296 0.3324 0.5990 0.057 Uiso 1 1 calc R
C41 C 0.6244(3) 0.3391(2) 0.4368(4) 0.0403(19) Uani 1 1 d .
H41A H 0.6294 0.3594 0.3886 0.061 Uiso 1 1 calc R
H41B H 0.6122 0.3106 0.4120 0.061 Uiso 1 1 calc R
H41C H 0.6655 0.3369 0.4757 0.061 Uiso 1 1 calc R
C32 C 0.4763(3) 0.3988(2) 0.4115(4) 0.0309(16) Uani 1 1 d .
H32 H 0.4968 0.4233 0.4405 0.037 Uiso 1 1 calc R
C31 C 0.4187(3) 0.4050(2) 0.3557(4) 0.0323(17) Uani 1 1 d .
C30 C 0.3899(3) 0.3680(2) 0.3157(4) 0.0267(15) Uani 1 1 d .
H30 H 0.3502 0.3709 0.2777 0.032 Uiso 1 1 calc R
C35 C 0.3885(4) 0.4499(2) 0.3341(5) 0.0424(19) Uani 1 1 d .
C37 C 0.3932(4) 0.4600(3) 0.2373(5) 0.061(2) Uani 1 1 d .
H37A H 0.3690 0.4382 0.1998 0.091 Uiso 1 1 calc R
H37B H 0.4389 0.4596 0.2268 0.091 Uiso 1 1 calc R
H37C H 0.3748 0.4887 0.2228 0.091 Uiso 1 1 calc R
C36 C 0.4237(4) 0.4855(2) 0.3904(5) 0.069(3) Uani 1 1 d .
H36A H 0.4039 0.5135 0.3735 0.104 Uiso 1 1 calc R
H36B H 0.4696 0.4859 0.3810 0.104 Uiso 1 1 calc R
H36C H 0.4203 0.4799 0.4530 0.104 Uiso 1 1 calc R
C38 C 0.3173(4) 0.4506(3) 0.3495(5) 0.063(2) Uani 1 1 d .
H38A H 0.3141 0.4465 0.4127 0.095 Uiso 1 1 calc R
H38B H 0.2940 0.4272 0.3157 0.095 Uiso 1 1 calc R
H38C H 0.2980 0.4785 0.3302 0.095 Uiso 1 1 calc R
C43 C 0.6787(5) 0.3724(3) 0.9511(6) 0.091(3) Uani 1 1 d .
H43A H 0.6567 0.3633 1.0022 0.109 Uiso 1 1 calc R
H43B H 0.7184 0.3886 0.9740 0.109 Uiso 1 1 calc R
C44 C 0.6372(6) 0.3996(4) 0.8961(7) 0.135(5) Uani 1 1 d .
H44A H 0.6603 0.4261 0.8813 0.162 Uiso 1 1 calc R
H44B H 0.5990 0.4079 0.9254 0.162 Uiso 1 1 calc R
C45 C 0.6169(5) 0.3736(4) 0.8153(6) 0.104(4) Uani 1 1 d .
H45A H 0.5733 0.3608 0.8173 0.125 Uiso 1 1 calc R
H45B H 0.6159 0.3917 0.7615 0.125 Uiso 1 1 calc R
C46 C 0.6669(4) 0.3397(3) 0.8170(5) 0.071(3) Uani 1 1 d .
H46A H 0.6469 0.3119 0.7957 0.085 Uiso 1 1 calc R
H46B H 0.6999 0.3478 0.7781 0.085 Uiso 1 1 calc R
C47 C 0.5474(7) 0.0664(5) 0.7187(10) 0.162(6) Uani 1 1 d U
H47A H 0.5872 0.0652 0.7619 0.194 Uiso 1 1 calc R
H47B H 0.5589 0.0773 0.6616 0.194 Uiso 1 1 calc R
O5 O 0.5000 0.0926(6) 0.7500 0.212(7) Uani 1 2 d SU
C48 C 0.5172(8) 0.0252(5) 0.7083(10) 0.185(7) Uani 1 1 d U
H48A H 0.5493 0.0015 0.7088 0.222 Uiso 1 1 calc R
H48B H 0.4860 0.0235 0.6537 0.222 Uiso 1 1 calc R

loop_
_atom_site_aniso_label
_atom_site_aniso_U_11
_atom_site_aniso_U_22
_atom_site_aniso_U_33
_atom_site_aniso_U_23
_atom_site_aniso_U_13
_atom_site_aniso_U_12
Sm1 0.01686(15) 0.02335(19) 0.02213(15) 0.00169(18) -0.00320(10) 0.00090(18)
O1 0.021(2) 0.024(3) 0.026(2) 0.0031(19) -0.0074(17) -0.0003(19)
C21 0.040(5) 0.026(5) 0.085(6) 0.000(4) -0.017(4) 0.003(4)
O2 0.018(2) 0.018(3) 0.031(2) 0.0031(19) -0.0056(16) 0.0037(18)
O3 0.020(3) 0.032(4) 0.026(3) 0.000 0.000(2) 0.000
N3 0.017(3) 0.025(3) 0.026(3) 0.001(2) -0.003(2) 0.001(2)
N2 0.028(3) 0.038(4) 0.023(3) -0.001(2) -0.003(2) 0.000(3)
N1 0.023(3) 0.036(4) 0.028(3) 0.007(2) -0.008(2) -0.006(3)
N4 0.019(3) 0.029(3) 0.032(3) -0.005(2) -0.008(2) -0.004(2)
O4 0.097(5) 0.094(6) 0.058(4) 0.010(4) 0.009(4) 0.019(4)
C5 0.024(4) 0.030(4) 0.029(3) -0.004(3) 0.005(3) 0.004(3)
C4 0.023(4) 0.053(5) 0.035(4) 0.000(3) 0.007(3) 0.007(3)
C11 0.035(4) 0.060(6) 0.034(4) -0.008(4) 0.001(3) 0.003(4)
C3 0.033(4) 0.069(6) 0.035(4) 0.020(4) 0.004(3) 0.004(4)
C2 0.035(4) 0.039(5) 0.046(4) 0.008(4) 0.000(3) -0.019(4)
C1 0.031(4) 0.040(5) 0.036(4) 0.013(3) -0.001(3) -0.007(3)
C13 0.020(4) 0.030(4) 0.033(4) -0.001(3) -0.011(3) 0.003(3)
C14 0.021(3) 0.017(4) 0.030(3) 0.001(3) -0.001(3) -0.001(3)
C19 0.025(4) 0.024(4) 0.029(3) 0.008(3) 0.000(3) -0.001(3)
C18 0.023(4) 0.024(4) 0.031(3) 0.010(3) -0.004(3) -0.007(3)
C24 0.023(4) 0.029(4) 0.028(3) 0.006(3) -0.007(3) 0.000(3)
C26 0.040(4) 0.029(4) 0.040(4) -0.002(3) -0.005(3) -0.004(4)
C27 0.038(4) 0.048(5) 0.028(3) -0.008(3) -0.006(3) 0.001(3)
C25 0.038(4) 0.041(5) 0.034(4) -0.004(3) -0.017(3) 0.002(4)
C17 0.020(4) 0.031(4) 0.030(3) 0.008(3) -0.009(3) -0.007(3)
C16 0.028(4) 0.024(4) 0.042(4) 0.011(3) -0.004(3) -0.005(3)
C15 0.036(4) 0.015(4) 0.028(3) 0.006(3) -0.008(3) -0.006(3)
C20 0.034(4) 0.028(5) 0.052(4) 0.006(3) -0.006(3) 0.002(3)
C22 0.033(4) 0.028(5) 0.064(5) -0.001(4) -0.003(3) 0.012(3)
C23 0.060(6) 0.042(5) 0.076(6) 0.027(4) 0.008(4) 0.020(4)
C10 0.026(4) 0.042(5) 0.038(4) -0.001(3) -0.010(3) -0.007(3)
C9 0.020(4) 0.030(4) 0.038(4) -0.005(3) -0.002(3) -0.001(3)
C8 0.018(4) 0.038(5) 0.029(3) -0.003(3) -0.007(3) 0.002(3)
C7 0.025(3) 0.022(4) 0.026(3) 0.002(3) -0.006(2) 0.001(3)
C6 0.019(3) 0.030(4) 0.031(3) -0.002(3) 0.001(3) -0.006(3)
C12 0.031(4) 0.041(5) 0.047(4) -0.009(4) -0.013(3) -0.003(3)
C28 0.019(3) 0.022(4) 0.027(3) -0.001(3) -0.003(2) 0.003(3)
C29 0.025(4) 0.031(4) 0.026(3) 0.003(3) -0.006(3) 0.000(3)
C34 0.019(3) 0.026(4) 0.026(3) 0.001(3) 0.002(2) -0.001(3)
C33 0.021(4) 0.024(4) 0.038(4) -0.010(3) 0.007(3) 0.000(3)
C39 0.026(4) 0.034(5) 0.035(4) -0.006(3) -0.008(3) 0.004(3)
C40 0.037(5) 0.049(5) 0.055(5) -0.012(4) -0.019(4) -0.004(4)
C42 0.024(4) 0.048(5) 0.040(4) 0.001(3) -0.010(3) 0.001(3)
C41 0.028(4) 0.049(5) 0.041(4) 0.002(3) -0.010(3) 0.005(3)
C32 0.036(4) 0.020(4) 0.035(4) -0.009(3) -0.002(3) -0.006(3)
C31 0.030(4) 0.029(4) 0.037(4) -0.013(3) -0.005(3) 0.008(3)
C30 0.025(4) 0.023(4) 0.029(3) 0.001(3) -0.006(3) 0.002(3)
C35 0.051(5) 0.020(4) 0.052(5) -0.008(3) -0.008(4) 0.009(4)
C37 0.078(7) 0.046(6) 0.055(5) 0.008(4) -0.012(4) 0.013(5)
C36 0.073(6) 0.035(5) 0.091(6) -0.016(5) -0.028(5) 0.014(5)
C38 0.055(6) 0.046(6) 0.085(6) -0.001(5) -0.003(5) 0.022(4)
C43 0.112(10) 0.083(9) 0.075(7) -0.005(6) -0.002(6) 0.008(7)
C44 0.159(13) 0.140(13) 0.099(9) -0.025(9) -0.014(9) 0.068(10)
C45 0.056(7) 0.181(13) 0.075(7) 0.000(7) 0.009(5) 0.046(7)
C46 0.058(6) 0.087(8) 0.073(6) 0.013(5) 0.028(5) -0.002(5)
C47 0.144(9) 0.164(10) 0.194(9) -0.021(8) 0.087(8) 0.000(8)
O5 0.215(11) 0.190(10) 0.247(10) 0.000 0.092(9) 0.000
C48 0.189(10) 0.167(10) 0.213(10) -0.056(8) 0.085(8) -0.013(8)

loop_
_atom_type_symbol
_atom_type_description
_atom_type_scat_dispersion_real
_atom_type_scat_dispersion_imag
_atom_type_scat_source
C C 0.0033 0.0016 'International Tables Vol C Tables 4.2.6.8 and 6.1.1.4'
H H 0.0000 0.0000 'International Tables Vol C Tables 4.2.6.8 and 6.1.1.4'
N N 0.0061 0.0033 'International Tables Vol C Tables 4.2.6.8 and 6.1.1.4'
O O 0.0106 0.0060 'International Tables Vol C Tables 4.2.6.8 and 6.1.1.4'
Sm Sm -0.1638 3.4418 'International Tables Vol C Tables 4.2.6.8 and 6.1.1.4'

loop_
_geom_angle_atom_site_label_1
_geom_angle_atom_site_label_2
_geom_angle_atom_site_label_3
_geom_angle
_geom_angle_site_symmetry_1
_geom_angle_site_symmetry_3
O3 Sm1 O2 101.81(17) . .
O3 Sm1 O1 107.37(13) . .
O2 Sm1 O1 101.58(13) . .
O3 Sm1 N3 97.51(12) . .
O2 Sm1 N3 76.34(14) . .
O1 Sm1 N3 154.83(14) . .
O3 Sm1 N1 95.62(18) . .
O2 Sm1 N1 162.45(14) . .
O1 Sm1 N1 70.87(14) . .
N3 Sm1 N1 103.55(15) . .
O3 Sm1 N2 159.06(10) . .
O2 Sm1 N2 89.15(15) . .
O1 Sm1 N2 87.47(14) . .
N3 Sm1 N2 67.51(14) . .
N1 Sm1 N2 74.95(16) . .
C19 O1 Sm1 142.7(4) . .
C20 C21 H21A 109.5 . .
C20 C21 H21B 109.5 . .
H21A C21 H21B 109.5 . .
C20 C21 H21C 109.5 . .
H21A C21 H21C 109.5 . .
H21B C21 H21C 109.5 . .
C34 O2 Sm1 142.8(4) . .
Sm1 O3 Sm1 157.8(3) . 2_655
C5 N3 C28 112.1(5) . .
C5 N3 C6 108.2(4) . .
C28 N3 C6 109.0(4) . .
C5 N3 Sm1 111.6(3) . .
C28 N3 Sm1 102.5(3) . .
C6 N3 Sm1 113.5(3) . .
C4 N2 C11 108.6(5) . .
C4 N2 C3 109.4(5) . .
C11 N2 C3 104.1(5) . .
C4 N2 Sm1 108.5(3) . .
C11 N2 Sm1 103.1(4) . .
C3 N2 Sm1 122.3(4) . .
C10 N1 C1 106.7(5) . .
C10 N1 C13 107.8(5) . .
C1 N1 C13 109.5(5) . .
C10 N1 Sm1 116.9(4) . .
C1 N1 Sm1 118.3(4) . .
C13 N1 Sm1 96.7(4) . .
C12 N4 C8 111.0(4) . .
C12 N4 C9 109.8(5) . .
C8 N4 C9 115.2(5) . .
C46 O4 C43 107.1(7) . .
N3 C5 C4 112.9(5) . .
N3 C5 H5A 109.0 . .
C4 C5 H5A 109.0 . .
N3 C5 H5B 109.0 . .
C4 C5 H5B 109.0 . .
H5A C5 H5B 107.8 . .
N2 C4 C5 113.2(5) . .
N2 C4 H4A 108.9 . .
C5 C4 H4A 108.9 . .
N2 C4 H4B 108.9 . .
C5 C4 H4B 108.9 . .
H4A C4 H4B 107.8 . .
N2 C11 H11A 109.5 . .
N2 C11 H11B 109.5 . .
H11A C11 H11B 109.5 . .
N2 C11 H11C 109.5 . .
H11A C11 H11C 109.5 . .
H11B C11 H11C 109.5 . .
N2 C3 C2 115.3(5) . .
N2 C3 H3A 108.4 . .
C2 C3 H3A 108.4 . .
N2 C3 H3B 108.4 . .
C2 C3 H3B 108.4 . .
H3A C3 H3B 107.5 . .
C3 C2 C1 113.7(6) . .
C3 C2 H2A 108.8 . .
C1 C2 H2A 108.8 . .
C3 C2 H2B 108.8 . .
C1 C2 H2B 108.8 . .
H2A C2 H2B 107.7 . .
N1 C1 C2 115.2(5) . .
N1 C1 H1A 108.5 . .
C2 C1 H1A 108.5 . .
N1 C1 H1B 108.5 . .
C2 C1 H1B 108.5 . .
H1A C1 H1B 107.5 . .
N1 C13 C14 117.1(5) . .
N1 C13 H13A 108.0 . .
C14 C13 H13A 108.0 . .
N1 C13 H13B 108.0 . .
C14 C13 H13B 108.0 . .
H13A C13 H13B 107.3 . .
C15 C14 C19 120.5(5) . .
C15 C14 C13 119.3(5) . .
C19 C14 C13 120.2(5) . .
O1 C19 C14 119.3(5) . .
O1 C19 C18 121.9(6) . .
C14 C19 C18 118.8(6) . .
C17 C18 C19 117.4(6) . .
C17 C18 C24 121.4(5) . .
C19 C18 C24 121.3(6) . .
C26 C24 C25 109.2(5) . .
C26 C24 C27 109.8(5) . .
C25 C24 C27 107.6(5) . .
C26 C24 C18 110.7(5) . .
C25 C24 C18 110.9(5) . .
C27 C24 C18 108.6(5) . .
C24 C26 H26A 109.5 . .
C24 C26 H26B 109.5 . .
H26A C26 H26B 109.5 . .
C24 C26 H26C 109.5 . .
H26A C26 H26C 109.5 . .
H26B C26 H26C 109.5 . .
C24 C27 H27A 109.5 . .
C24 C27 H27B 109.5 . .
H27A C27 H27B 109.5 . .
C24 C27 H27C 109.5 . .
H27A C27 H27C 109.5 . .
H27B C27 H27C 109.5 . .
C24 C25 H25A 109.5 . .
C24 C25 H25B 109.5 . .
H25A C25 H25B 109.5 . .
C24 C25 H25C 109.5 . .
H25A C25 H25C 109.5 . .
H25B C25 H25C 109.5 . .
C16 C17 C18 123.8(5) . .
C16 C17 H17 118.1 . .
C18 C17 H17 118.1 . .
C15 C16 C17 117.0(6) . .
C15 C16 C20 123.8(6) . .
C17 C16 C20 119.2(5) . .
C16 C15 C14 121.9(6) . .
C16 C15 H15 119.0 . .
C14 C15 H15 119.0 . .
C21 C20 C22 108.7(6) . .
C21 C20 C23 109.4(6) . .
C22 C20 C23 108.0(5) . .
C21 C20 C16 111.9(5) . .
C22 C20 C16 110.5(5) . .
C23 C20 C16 108.2(6) . .
C20 C22 H22A 109.5 . .
C20 C22 H22B 109.5 . .
H22A C22 H22B 109.5 . .
C20 C22 H22C 109.5 . .
H22A C22 H22C 109.5 . .
H22B C22 H22C 109.5 . .
C20 C23 H23A 109.5 . .
C20 C23 H23B 109.5 . .
H23A C23 H23B 109.5 . .
C20 C23 H23C 109.5 . .
H23A C23 H23C 109.5 . .
H23B C23 H23C 109.5 . .
N1 C10 C9 113.2(5) . .
N1 C10 H10A 108.9 . .
C9 C10 H10A 108.9 . .
N1 C10 H10B 108.9 . .
C9 C10 H10B 108.9 . .
H10A C10 H10B 107.7 . .
N4 C9 C10 110.2(5) . .
N4 C9 H9A 109.6 . .
C10 C9 H9A 109.6 . .
N4 C9 H9B 109.6 . .
C10 C9 H9B 109.6 . .
H9A C9 H9B 108.1 . .
N4 C8 C7 111.6(4) . .
N4 C8 H8A 109.3 . .
C7 C8 H8A 109.3 . .
N4 C8 H8B 109.3 . .
C7 C8 H8B 109.3 . .
H8A C8 H8B 108.0 . .
C6 C7 C8 113.2(5) . .
C6 C7 H7A 108.9 . .
C8 C7 H7A 108.9 . .
C6 C7 H7B 108.9 . .
C8 C7 H7B 108.9 . .
H7A C7 H7B 107.8 . .
N3 C6 C7 115.5(5) . .
N3 C6 H6A 108.4 . .
C7 C6 H6A 108.4 . .
N3 C6 H6B 108.4 . .
C7 C6 H6B 108.4 . .
H6A C6 H6B 107.5 . .
N4 C12 H12A 109.5 . .
N4 C12 H12B 109.5 . .
H12A C12 H12B 109.5 . .
N4 C12 H12C 109.5 . .
H12A C12 H12C 109.5 . .
H12B C12 H12C 109.5 . .
N3 C28 C29 116.2(4) . .
N3 C28 H28A 108.2 . .
C29 C28 H28A 108.2 . .
N3 C28 H28B 108.2 . .
C29 C28 H28B 108.2 . .
H28A C28 H28B 107.4 . .
C30 C29 C34 121.8(6) . .
C30 C29 C28 118.4(5) . .
C34 C29 C28 119.6(5) . .
O2 C34 C29 119.8(5) . .
O2 C34 C33 123.5(6) . .
C29 C34 C33 116.6(6) . .
C32 C33 C34 119.5(6) . .
C32 C33 C39 118.9(5) . .
C34 C33 C39 121.6(6) . .
C40 C39 C41 108.4(6) . .
C40 C39 C42 107.3(5) . .
C41 C39 C42 108.6(5) . .
C40 C39 C33 112.8(5) . .
C41 C39 C33 109.4(5) . .
C42 C39 C33 110.2(5) . .
C39 C40 H40A 109.5 . .
C39 C40 H40B 109.5 . .
H40A C40 H40B 109.5 . .
C39 C40 H40C 109.5 . .
H40A C40 H40C 109.5 . .
H40B C40 H40C 109.5 . .
C39 C42 H42A 109.5 . .
C39 C42 H42B 109.5 . .
H42A C42 H42B 109.5 . .
C39 C42 H42C 109.5 . .
H42A C42 H42C 109.5 . .
H42B C42 H42C 109.5 . .
C39 C41 H41A 109.5 . .
C39 C41 H41B 109.5 . .
H41A C41 H41B 109.5 . .
C39 C41 H41C 109.5 . .
H41A C41 H41C 109.5 . .
H41B C41 H41C 109.5 . .
C31 C32 C33 123.4(6) . .
C31 C32 H32 118.3 . .
C33 C32 H32 118.3 . .
C32 C31 C30 116.3(6) . .
C32 C31 C35 123.4(6) . .
C30 C31 C35 120.2(5) . .
C29 C30 C31 122.3(6) . .
C29 C30 H30 118.8 . .
C31 C30 H30 118.8 . .
C38 C35 C37 109.0(6) . .
C38 C35 C36 108.0(6) . .
C37 C35 C36 108.2(7) . .
C38 C35 C31 110.9(6) . .
C37 C35 C31 108.6(6) . .
C36 C35 C31 112.0(6) . .
C35 C37 H37A 109.5 . .
C35 C37 H37B 109.5 . .
H37A C37 H37B 109.5 . .
C35 C37 H37C 109.5 . .
H37A C37 H37C 109.5 . .
H37B C37 H37C 109.5 . .
C35 C36 H36A 109.5 . .
C35 C36 H36B 109.5 . .
H36A C36 H36B 109.5 . .
C35 C36 H36C 109.5 . .
H36A C36 H36C 109.5 . .
H36B C36 H36C 109.5 . .
C35 C38 H38A 109.5 . .
C35 C38 H38B 109.5 . .
H38A C38 H38B 109.5 . .
C35 C38 H38C 109.5 . .
H38A C38 H38C 109.5 . .
H38B C38 H38C 109.5 . .
C44 C43 O4 111.3(8) . .
C44 C43 H43A 109.4 . .
O4 C43 H43A 109.4 . .
C44 C43 H43B 109.4 . .
O4 C43 H43B 109.4 . .
H43A C43 H43B 108.0 . .
C43 C44 C45 105.2(10) . .
C43 C44 H44A 110.7 . .
C45 C44 H44A 110.7 . .
C43 C44 H44B 110.7 . .
C45 C44 H44B 110.7 . .
H44A C44 H44B 108.8 . .
C46 C45 C44 104.1(8) . .
C46 C45 H45A 110.9 . .
C44 C45 H45A 110.9 . .
C46 C45 H45B 110.9 . .
C44 C45 H45B 110.9 . .
H45A C45 H45B 109.0 . .
O4 C46 C45 107.5(7) . .
O4 C46 H46A 110.2 . .
C45 C46 H46A 110.2 . .
O4 C46 H46B 110.2 . .
C45 C46 H46B 110.2 . .
H46A C46 H46B 108.5 . .
O5 C47 C48 103.8(14) . .
O5 C47 H47A 111.0 . .
C48 C47 H47A 111.1 . .
O5 C47 H47B 111.0 . .
C48 C47 H47B 110.9 . .
H47A C47 H47B 109.0 . .
C47 O5 C47 109.4(19) . 2_656
C47 C48 C48 98.7(10) . 2_656
C47 C48 H48A 111.9 . .
C48 C48 H48A 111.9 2_656 .
C47 C48 H48B 112.2 . .
C48 C48 H48B 112.2 2_656 .
H48A C48 H48B 109.7 . .

loop_
_geom_bond_atom_site_label_1
_geom_bond_atom_site_label_2
_geom_bond_distance
_geom_bond_site_symmetry_2
Sm1 O3 2.1379(11) .
Sm1 O2 2.201(4) .
Sm1 O1 2.222(4) .
Sm1 N3 2.649(4) .
Sm1 N1 2.730(5) .
Sm1 N2 2.779(5) .
O1 C19 1.333(7) .
C21 C20 1.506(9) .
C21 H21A 0.9800 .
C21 H21B 0.9800 .
C21 H21C 0.9800 .
O2 C34 1.323(7) .
O3 Sm1 2.1379(11) 2_655
N3 C5 1.486(7) .
N3 C28 1.491(7) .
N3 C6 1.503(7) .
N2 C4 1.474(7) .
N2 C11 1.490(8) .
N2 C3 1.500(8) .
N1 C10 1.491(7) .
N1 C1 1.492(7) .
N1 C13 1.495(7) .
N4 C12 1.459(7) .
N4 C8 1.465(7) .
N4 C9 1.475(7) .
O4 C46 1.406(9) .
O4 C43 1.411(10) .
C5 C4 1.517(8) .
C5 H5A 0.9900 .
C5 H5B 0.9900 .
C4 H4A 0.9900 .
C4 H4B 0.9900 .
C11 H11A 0.9800 .
C11 H11B 0.9800 .
C11 H11C 0.9800 .
C3 C2 1.518(9) .
C3 H3A 0.9900 .
C3 H3B 0.9900 .
C2 C1 1.518(9) .
C2 H2A 0.9900 .
C2 H2B 0.9900 .
C1 H1A 0.9900 .
C1 H1B 0.9900 .
C13 C14 1.533(7) .
C13 H13A 0.9900 .
C13 H13B 0.9900 .
C14 C15 1.381(8) .
C14 C19 1.405(8) .
C19 C18 1.415(7) .
C18 C17 1.398(8) .
C18 C24 1.550(8) .
C24 C26 1.515(8) .
C24 C25 1.535(7) .
C24 C27 1.537(8) .
C26 H26A 0.9800 .
C26 H26B 0.9800 .
C26 H26C 0.9800 .
C27 H27A 0.9800 .
C27 H27B 0.9800 .
C27 H27C 0.9800 .
C25 H25A 0.9800 .
C25 H25B 0.9800 .
C25 H25C 0.9800 .
C17 C16 1.388(8) .
C17 H17 0.9500 .
C16 C15 1.379(8) .
C16 C20 1.551(9) .
C15 H15 0.9500 .
C20 C22 1.538(9) .
C20 C23 1.540(9) .
C22 H22A 0.9800 .
C22 H22B 0.9800 .
C22 H22C 0.9800 .
C23 H23A 0.9800 .
C23 H23B 0.9800 .
C23 H23C 0.9800 .
C10 C9 1.525(8) .
C10 H10A 0.9900 .
C10 H10B 0.9900 .
C9 H9A 0.9900 .
C9 H9B 0.9900 .
C8 C7 1.528(8) .
C8 H8A 0.9900 .
C8 H8B 0.9900 .
C7 C6 1.508(8) .
C7 H7A 0.9900 .
C7 H7B 0.9900 .
C6 H6A 0.9900 .
C6 H6B 0.9900 .
C12 H12A 0.9800 .
C12 H12B 0.9800 .
C12 H12C 0.9800 .
C28 C29 1.523(8) .
C28 H28A 0.9900 .
C28 H28B 0.9900 .
C29 C30 1.372(8) .
C29 C34 1.416(8) .
C34 C33 1.423(8) .
C33 C32 1.397(8) .
C33 C39 1.567(8) .
C39 C40 1.515(9) .
C39 C41 1.520(9) .
C39 C42 1.560(9) .
C40 H40A 0.9800 .
C40 H40B 0.9800 .
C40 H40C 0.9800 .
C42 H42A 0.9800 .
C42 H42B 0.9800 .
C42 H42C 0.9800 .
C41 H41A 0.9800 .
C41 H41B 0.9800 .
C41 H41C 0.9800 .
C32 C31 1.391(8) .
C32 H32 0.9500 .
C31 C30 1.394(8) .
C31 C35 1.541(9) .
C30 H30 0.9500 .
C35 C38 1.523(10) .
C35 C37 1.523(9) .
C35 C36 1.525(9) .
C37 H37A 0.9800 .
C37 H37B 0.9800 .
C37 H37C 0.9800 .
C36 H36A 0.9800 .
C36 H36B 0.9800 .
C36 H36C 0.9800 .
C38 H38A 0.9800 .
C38 H38B 0.9800 .
C38 H38C 0.9800 .
C43 C44 1.402(12) .
C43 H43A 0.9900 .
C43 H43B 0.9900 .
C44 C45 1.485(13) .
C44 H44A 0.9900 .
C44 H44B 0.9900 .
C45 C46 1.474(11) .
C45 H45A 0.9900 .
C45 H45B 0.9900 .
C46 H46A 0.9900 .
C46 H46B 0.9900 .
C47 O5 1.401(14) .
C47 C48 1.421(17) .
C47 H47A 0.9900 .
C47 H47B 0.9900 .
O5 C47 1.401(14) 2_656
C48 C48 1.53(2) 2_656
C48 H48A 0.9900 .
C48 H48B 0.9900 .
